data_7133516
loop_
_publ_author_name
'Kaulage, Sandeep H.'
'Parvin, Nasrina'
'Khopade, Kishor V.'
'Khan, Shabana'

_publ_section_title
;
 A hybrid silylene-Pd catalyst: efficient C-N cross-coupling of sterically
 bulky amines and chiral amines.
;
_journal_issue 73
_journal_name_full 'Chemical communications (Cambridge, England)'
_journal_page_first 9958
_journal_page_last 9961
_journal_paper_doi 10.1039/d4cc03108c
_journal_volume 60
_journal_year 2024
_chemical_formula_moiety 'C33 H54 N3 P Si'
_chemical_formula_sum 'C33 H54 N3 P Si'
_chemical_formula_weight 551.85
_space_group_crystal_system triclinic
_space_group_IT_number 2
_space_group_name_Hall '-P 1'
_space_group_name_H-M_alt 'P -1'
_atom_sites_solution_hydrogens geom
_audit_creation_date 2024-07-22
_audit_creation_method
;
Olex2 1.3
(compiled 2020.11.12 svn.r5f609507 for OlexSys, GUI svn.r6408)
;
_audit_update_record
;
2024-07-22 deposited with the CCDC.	2024-08-14 downloaded from the CCDC.
;
_cell_angle_alpha 83.31(3)
_cell_angle_beta 87.04(3)
_cell_angle_gamma 67.44(2)
_cell_formula_units_Z 2
_cell_length_a 10.461(10)
_cell_length_b 10.611(10)
_cell_length_c 16.467(16)
_cell_measurement_reflns_used 9845
_cell_measurement_temperature 150(2)
_cell_measurement_theta_max 28.19
_cell_measurement_theta_min 2.34
_cell_volume 1676(3)
_computing_data_collection 'Bruker APEX2'
_computing_molecular_graphics 'Olex2 1.3 (Dolomanov et al., 2009)'
_computing_publication_material 'Olex2 1.3 (Dolomanov et al., 2009)'
_computing_structure_refinement 'SHELXL-2014/7 (Sheldrick, 2014)'
_diffrn_ambient_temperature 150(2)
_diffrn_measured_fraction_theta_full 1.000
_diffrn_measured_fraction_theta_max 0.992
_diffrn_measurement_device_type 'Bruker APEX-II CCD'
_diffrn_measurement_method '\f and \w scans'
_diffrn_radiation_type MoK\a
_diffrn_radiation_wavelength 0.71073
_diffrn_reflns_av_R_equivalents 0.1013
_diffrn_reflns_av_unetI/netI 0.0529
_diffrn_reflns_Laue_measured_fraction_full 1.000
_diffrn_reflns_Laue_measured_fraction_max 0.992
_diffrn_reflns_limit_h_max 13
_diffrn_reflns_limit_h_min -13
_diffrn_reflns_limit_k_max 14
_diffrn_reflns_limit_k_min -14
_diffrn_reflns_limit_l_max 22
_diffrn_reflns_limit_l_min -22
_diffrn_reflns_number 89242
_diffrn_reflns_point_group_measured_fraction_full 1.000
_diffrn_reflns_point_group_measured_fraction_max 0.992
_diffrn_reflns_theta_full 25.242
_diffrn_reflns_theta_max 28.403
_diffrn_reflns_theta_min 2.090
_exptl_absorpt_coefficient_mu 0.142
_exptl_absorpt_correction_T_max 0.7218
_exptl_absorpt_correction_T_min 0.6779
_exptl_absorpt_correction_type multi-scan
_exptl_crystal_colour colourless
_exptl_crystal_colour_primary colourless
_exptl_crystal_density_diffrn 1.093
_exptl_crystal_description Rod
_exptl_crystal_F_000 604
_exptl_crystal_size_max 0.431
_exptl_crystal_size_mid 0.321
_exptl_crystal_size_min 0.215
_refine_diff_density_max 0.309
_refine_diff_density_min -0.345
_refine_diff_density_rms 0.052
_refine_ls_extinction_method none
_refine_ls_goodness_of_fit_ref 1.032
_refine_ls_hydrogen_treatment constr
_refine_ls_matrix_type full
_refine_ls_number_parameters 357
_refine_ls_number_reflns 8352
_refine_ls_number_restraints 0
_refine_ls_restrained_S_all 1.032
_refine_ls_R_factor_all 0.0694
_refine_ls_R_factor_gt 0.0447
_refine_ls_shift/su_max 0.000
_refine_ls_shift/su_mean 0.000
_refine_ls_structure_factor_coef Fsqd
_refine_ls_weighting_details 'w=1/[\s^2^(Fo^2^)+(0.0352P)^2^+0.7870P] where P=(Fo^2^+2Fc^2^)/3'
_refine_ls_weighting_scheme calc
_refine_ls_wR_factor_gt 0.0914
_refine_ls_wR_factor_ref 0.0998
_reflns_Friedel_coverage 0.000
_reflns_number_gt 6409
_reflns_number_total 8352
_reflns_threshold_expression 'I > 2\s(I)'
_cod_data_source_file d4cc03108c2.cif
_cod_data_source_block L2
_cod_depositor_comments 'Adding full bibliography for 7133516--7133523.cif.'
_cod_database_code 7133516
_shelx_shelxl_version_number 2014/7
_shelx_space_group_comment
;
The symmetry employed for this shelxl refinement is uniquely defined
by the following loop, which should always be used as a source of
symmetry information in preference to the above space-group names.
They are only intended as comments.
;
_olex2_refinement_description
;
1. Others
 Fixed Uiso: H1(0.032) H2A(0.059) H2B(0.059) H2C(0.059) H3A(0.063) H3B(0.063)
 H3C(0.063) H4(0.024) H5A(0.037) H5B(0.037) H5C(0.037) H6A(0.045) H6B(0.045)
 H6C(0.045) H9(0.025) H10(0.03) H11(0.026) H13(0.02) H14A(0.038) H14B(0.038)
 H14C(0.038) H15A(0.034) H15B(0.034) H15C(0.034) H16(0.02) H17A(0.036)
 H17B(0.036) H17C(0.036) H18A(0.039) H18B(0.039) H18C(0.039) H21(0.023)
 H22(0.026) H23(0.028) H24(0.027) H25(0.023) H27A(0.048) H27B(0.048)
 H27C(0.048) H28A(0.039) H28B(0.039) H28C(0.039) H29A(0.045) H29B(0.045)
 H29C(0.045) H31A(0.034) H31B(0.034) H31C(0.034) H32A(0.039) H32B(0.039)
 H32C(0.039) H33A(0.035) H33B(0.035) H33C(0.035)
 Fixed X: H1(1.0068) H2A(1.1292) H2B(0.9676) H2C(1.0486) H3A(1.2105)
 H3B(1.1335) H3C(1.1013) H4(0.7935) H5A(0.6274) H5B(0.5861) H5C(0.6631)
 H6A(0.8779) H6B(0.9204) H6C(0.9948) H9(0.9196) H10(0.8548) H11(0.7085)
 H13(0.5817) H14A(0.5724) H14B(0.7309) H14C(0.6371) H15A(0.385) H15B(0.4642)
 H15C(0.4255) H16(0.8513) H17A(0.809) H17B(0.6849) H17C(0.7985) H18A(1.0468)
 H18B(1.0444) H18C(1.0813) H21(0.3987) H22(0.3322) H23(0.4005) H24(0.5331)
 H25(0.5954) H27A(0.7714) H27B(0.635) H27C(0.6476) H28A(0.947) H28B(0.8333)
 H28C(0.9173) H29A(0.9104) H29B(0.8676) H29C(0.765) H31A(0.1531) H31B(0.2833)
 H31C(0.2629) H32A(0.2177) H32B(0.3679) H32C(0.3506) H33A(0.1927) H33B(0.2844)
 H33C(0.3491)
 Fixed Y: H1(0.1682) H2A(0.0288) H2B(0.0665) H2C(0.141) H3A(0.1932)
 H3B(0.3116) H3C(0.3382) H4(0.3023) H5A(0.5115) H5B(0.4911) H5C(0.5933)
 H6A(0.4567) H6B(0.5012) H6C(0.3465) H9(-0.1541) H10(-0.2321) H11(-0.0741)
 H13(0.2907) H14A(0.2363) H14B(0.1643) H14C(0.0752) H15A(0.245) H15B(0.0859)
 H15C(0.1979) H16(0.1923) H17A(0.1003) H17B(0.1235) H17C(-0.0275) H18A(0.0603)
 H18B(-0.079) H18C(0.0257) H21(0.8114) H22(1.0499) H23(1.1574) H24(1.0269)
 H25(0.7895) H27A(0.6235) H27B(0.7173) H27C(0.5713) H28A(0.4262) H28B(0.359)
 H28C(0.3676) H29A(0.6435) H29B(0.6) H29C(0.7346) H31A(0.6515) H31B(0.5377)
 H31C(0.6959) H32A(0.522) H32B(0.4855) H32C(0.409) H33A(0.7607) H33B(0.8169)
 H33C(0.7335)
 Fixed Z: H1(0.2572) H2A(0.367) H2B(0.3848) H2C(0.4281) H3A(0.2809)
 H3B(0.3389) H3C(0.243) H4(0.4443) H5A(0.478) H5B(0.3897) H5C(0.398)
 H6A(0.5035) H6B(0.4132) H6C(0.4536) H9(0.2245) H10(0.3514) H11(0.4355)
 H13(0.3995) H14A(0.54) H14B(0.5129) H14C(0.5311) H15A(0.4456) H15B(0.434)
 H15C(0.3558) H16(0.1468) H17A(0.0322) H17B(0.097) H17C(0.09) H18A(0.0784)
 H18B(0.1262) H18C(0.1739) H21(0.0584) H22(0.0432) H23(0.1386) H24(0.2507)
 H25(0.2683) H27A(-0.0322) H27B(0.0134) H27C(-0.0111) H28A(0.0401) H28B(0.0538)
 H28C(0.13) H29A(0.09) H29B(0.1804) H29C(0.1283) H31A(0.1891) H31B(0.1498)
 H31C(0.1344) H32A(0.3246) H32B(0.3613) H32C(0.2869) H33A(0.3129) H33B(0.2493)
 H33C(0.3345)
;
_olex2_submission_special_instructions 'No special instructions were received'

loop_
_space_group_symop_operation_xyz
'x, y, z'
'-x, -y, -z'

loop_
_atom_site_label
_atom_site_type_symbol
_atom_site_fract_x
_atom_site_fract_y
_atom_site_fract_z
_atom_site_U_iso_or_equiv
_atom_site_adp_type
_atom_site_occupancy
_atom_site_site_symmetry_order
_atom_site_calc_flag
_atom_site_refinement_flags_posn
_atom_site_refinement_flags_adp
_atom_site_refinement_flags_occupancy
_atom_site_disorder_assembly
_atom_site_disorder_group
P1 P 0.83498(4) 0.36265(4) 0.30396(2) 0.01537(9) Uani 1 1 d . . . . .
Si1 Si 0.60033(4) 0.38537(4) 0.19069(2) 0.01264(9) Uani 1 1 d . . . . .
N1 N 0.72298(12) 0.29330(11) 0.27000(7) 0.0119(2) Uani 1 1 d . . . . .
C1 C 1.00618(16) 0.21557(17) 0.30640(11) 0.0269(4) Uani 1 1 d . . . . .
H1 H 1.0068 0.1682 0.2572 0.032 Uiso 1 1 calc R U . . .
N2 N 0.66007(13) 0.53069(12) 0.14814(7) 0.0151(3) Uani 1 1 d . . . . .
C2 C 1.0410(2) 0.10287(18) 0.37802(13) 0.0394(5) Uani 1 1 d . . . . .
H2A H 1.1292 0.0288 0.3670 0.059 Uiso 1 1 calc R U . . .
H2B H 0.9676 0.0665 0.3848 0.059 Uiso 1 1 calc R U . . .
H2C H 1.0486 0.1410 0.4281 0.059 Uiso 1 1 calc R U . . .
N3 N 0.48642(12) 0.55597(12) 0.23009(7) 0.0134(2) Uani 1 1 d . . . . .
C3 C 1.12354(19) 0.2696(2) 0.29090(13) 0.0422(5) Uani 1 1 d . . . . .
H3A H 1.2105 0.1932 0.2809 0.063 Uiso 1 1 calc R U . . .
H3B H 1.1335 0.3116 0.3389 0.063 Uiso 1 1 calc R U . . .
H3C H 1.1013 0.3382 0.2430 0.063 Uiso 1 1 calc R U . . .
C4 C 0.79612(16) 0.38818(16) 0.41337(9) 0.0198(3) Uani 1 1 d . . . . .
H4 H 0.7935 0.3023 0.4443 0.024 Uiso 1 1 calc R U . . .
C5 C 0.65547(17) 0.50673(17) 0.42041(10) 0.0247(4) Uani 1 1 d . . . . .
H5A H 0.6274 0.5115 0.4780 0.037 Uiso 1 1 calc R U . . .
H5B H 0.5861 0.4911 0.3897 0.037 Uiso 1 1 calc R U . . .
H5C H 0.6631 0.5933 0.3980 0.037 Uiso 1 1 calc R U . . .
C6 C 0.90736(19) 0.42661(19) 0.44917(11) 0.0302(4) Uani 1 1 d . . . . .
H6A H 0.8779 0.4567 0.5035 0.045 Uiso 1 1 calc R U . . .
H6B H 0.9204 0.5012 0.4132 0.045 Uiso 1 1 calc R U . . .
H6C H 0.9948 0.3465 0.4536 0.045 Uiso 1 1 calc R U . . .
C7 C 0.74957(14) 0.14754(14) 0.29007(9) 0.0128(3) Uani 1 1 d . . . . .
C8 C 0.82860(15) 0.05055(14) 0.23611(9) 0.0154(3) Uani 1 1 d . . . . .
C9 C 0.86528(16) -0.08951(15) 0.26037(10) 0.0205(3) Uani 1 1 d . . . . .
H9 H 0.9196 -0.1541 0.2245 0.025 Uiso 1 1 calc R U . . .
C10 C 0.82485(18) -0.13645(16) 0.33485(10) 0.0250(4) Uani 1 1 d . . . . .
H10 H 0.8548 -0.2321 0.3514 0.030 Uiso 1 1 calc R U . . .
C11 C 0.73993(17) -0.04215(15) 0.38515(10) 0.0218(3) Uani 1 1 d . . . . .
H11 H 0.7085 -0.0741 0.4355 0.026 Uiso 1 1 calc R U . . .
C12 C 0.69912(15) 0.09953(14) 0.36371(9) 0.0151(3) Uani 1 1 d . . . . .
C13 C 0.59411(16) 0.19389(15) 0.41898(9) 0.0170(3) Uani 1 1 d . . . . .
H13 H 0.5817 0.2907 0.3995 0.020 Uiso 1 1 calc R U . . .
C14 C 0.63753(19) 0.16482(17) 0.50884(9) 0.0256(4) Uani 1 1 d . . . . .
H14A H 0.5724 0.2363 0.5400 0.038 Uiso 1 1 calc R U . . .
H14B H 0.7309 0.1643 0.5129 0.038 Uiso 1 1 calc R U . . .
H14C H 0.6371 0.0752 0.5311 0.038 Uiso 1 1 calc R U . . .
C15 C 0.45460(16) 0.17938(17) 0.41306(10) 0.0226(3) Uani 1 1 d . . . . .
H15A H 0.3850 0.2450 0.4456 0.034 Uiso 1 1 calc R U . . .
H15B H 0.4642 0.0859 0.4340 0.034 Uiso 1 1 calc R U . . .
H15C H 0.4255 0.1979 0.3558 0.034 Uiso 1 1 calc R U . . .
C16 C 0.87092(15) 0.09182(15) 0.15091(9) 0.0164(3) Uani 1 1 d . . . . .
H16 H 0.8513 0.1923 0.1468 0.020 Uiso 1 1 calc R U . . .
C17 C 0.78293(17) 0.07011(17) 0.08676(10) 0.0238(4) Uani 1 1 d . . . . .
H17A H 0.8090 0.1003 0.0322 0.036 Uiso 1 1 calc R U . . .
H17B H 0.6849 0.1235 0.0970 0.036 Uiso 1 1 calc R U . . .
H17C H 0.7985 -0.0275 0.0900 0.036 Uiso 1 1 calc R U . . .
C18 C 1.02473(17) 0.01802(17) 0.13051(10) 0.0257(4) Uani 1 1 d . . . . .
H18A H 1.0468 0.0603 0.0784 0.039 Uiso 1 1 calc R U . . .
H18B H 1.0444 -0.0790 0.1262 0.039 Uiso 1 1 calc R U . . .
H18C H 1.0813 0.0257 0.1739 0.039 Uiso 1 1 calc R U . . .
C19 C 0.54932(15) 0.62394(14) 0.17929(8) 0.0137(3) Uani 1 1 d . . . . .
C20 C 0.50384(15) 0.77668(14) 0.16474(9) 0.0150(3) Uani 1 1 d . . . . .
C21 C 0.42562(16) 0.85480(15) 0.09791(9) 0.0188(3) Uani 1 1 d . . . . .
H21 H 0.3987 0.8114 0.0584 0.023 Uiso 1 1 calc R U . . .
C22 C 0.38659(17) 0.99670(16) 0.08864(10) 0.0220(3) Uani 1 1 d . . . . .
H22 H 0.3322 1.0499 0.0432 0.026 Uiso 1 1 calc R U . . .
C23 C 0.42669(17) 1.06066(15) 0.14535(10) 0.0229(3) Uani 1 1 d . . . . .
H23 H 0.4005 1.1574 0.1386 0.028 Uiso 1 1 calc R U . . .
C24 C 0.50506(17) 0.98321(16) 0.21189(10) 0.0222(3) Uani 1 1 d . . . . .
H24 H 0.5331 1.0269 0.2507 0.027 Uiso 1 1 calc R U . . .
C25 C 0.54278(16) 0.84203(15) 0.22206(9) 0.0188(3) Uani 1 1 d . . . . .
H25 H 0.5954 0.7895 0.2683 0.023 Uiso 1 1 calc R U . . .
C26 C 0.76448(17) 0.55466(15) 0.09038(9) 0.0205(3) Uani 1 1 d . . . . .
C27 C 0.6987(2) 0.62280(18) 0.00771(10) 0.0318(4) Uani 1 1 d . . . . .
H27A H 0.7714 0.6235 -0.0322 0.048 Uiso 1 1 calc R U . . .
H27B H 0.6350 0.7173 0.0134 0.048 Uiso 1 1 calc R U . . .
H27C H 0.6476 0.5713 -0.0111 0.048 Uiso 1 1 calc R U . . .
C28 C 0.87547(18) 0.41429(16) 0.07742(11) 0.0261(4) Uani 1 1 d . . . . .
H28A H 0.9470 0.4262 0.0401 0.039 Uiso 1 1 calc R U . . .
H28B H 0.8333 0.3590 0.0538 0.039 Uiso 1 1 calc R U . . .
H28C H 0.9173 0.3676 0.1300 0.039 Uiso 1 1 calc R U . . .
C29 C 0.83308(19) 0.64096(18) 0.12543(12) 0.0301(4) Uani 1 1 d . . . . .
H29A H 0.9104 0.6435 0.0900 0.045 Uiso 1 1 calc R U . . .
H29B H 0.8676 0.6000 0.1804 0.045 Uiso 1 1 calc R U . . .
H29C H 0.7650 0.7346 0.1283 0.045 Uiso 1 1 calc R U . . .
C30 C 0.33611(15) 0.60753(15) 0.25072(9) 0.0164(3) Uani 1 1 d . . . . .
C31 C 0.25117(16) 0.62471(16) 0.17410(10) 0.0227(3) Uani 1 1 d . . . . .
H31A H 0.1531 0.6515 0.1891 0.034 Uiso 1 1 calc R U . . .
H31B H 0.2833 0.5377 0.1498 0.034 Uiso 1 1 calc R U . . .
H31C H 0.2629 0.6959 0.1344 0.034 Uiso 1 1 calc R U . . .
C32 C 0.31629(17) 0.49603(17) 0.31131(11) 0.0258(4) Uani 1 1 d . . . . .
H32A H 0.2177 0.5220 0.3246 0.039 Uiso 1 1 calc R U . . .
H32B H 0.3679 0.4855 0.3613 0.039 Uiso 1 1 calc R U . . .
H32C H 0.3506 0.4090 0.2869 0.039 Uiso 1 1 calc R U . . .
C33 C 0.28610(17) 0.74171(16) 0.29043(10) 0.0234(3) Uani 1 1 d . . . . .
H33A H 0.1927 0.7607 0.3129 0.035 Uiso 1 1 calc R U . . .
H33B H 0.2844 0.8169 0.2493 0.035 Uiso 1 1 calc R U . . .
H33C H 0.3491 0.7335 0.3345 0.035 Uiso 1 1 calc R U . . .

loop_
_atom_site_aniso_label
_atom_site_aniso_U_11
_atom_site_aniso_U_22
_atom_site_aniso_U_33
_atom_site_aniso_U_23
_atom_site_aniso_U_13
_atom_site_aniso_U_12
P1 0.01457(19) 0.01579(19) 0.0183(2) -0.00226(15) -0.00242(15) -0.00814(15)
Si1 0.0134(2) 0.01104(18) 0.01296(19) -0.00078(14) -0.00205(15) -0.00401(15)
N1 0.0121(6) 0.0105(6) 0.0135(6) -0.0007(4) -0.0018(5) -0.0046(5)
C1 0.0121(8) 0.0305(9) 0.0385(10) -0.0135(8) -0.0056(7) -0.0052(7)
N2 0.0179(6) 0.0128(6) 0.0142(6) 0.0001(5) 0.0019(5) -0.0061(5)
C2 0.0270(10) 0.0236(9) 0.0622(14) -0.0046(9) -0.0255(9) -0.0005(8)
N3 0.0117(6) 0.0120(6) 0.0157(6) -0.0008(5) -0.0004(5) -0.0036(5)
C3 0.0175(9) 0.0625(14) 0.0522(13) -0.0214(11) 0.0009(8) -0.0171(9)
C4 0.0234(8) 0.0218(8) 0.0182(8) -0.0022(6) -0.0045(6) -0.0126(7)
C5 0.0259(9) 0.0260(9) 0.0243(9) -0.0105(7) 0.0004(7) -0.0101(7)
C6 0.0310(10) 0.0370(10) 0.0292(9) -0.0108(8) -0.0077(8) -0.0170(8)
C7 0.0116(7) 0.0111(6) 0.0155(7) 0.0005(5) -0.0047(5) -0.0040(5)
C8 0.0133(7) 0.0143(7) 0.0181(7) -0.0006(6) -0.0030(6) -0.0046(6)
C9 0.0214(8) 0.0131(7) 0.0246(8) -0.0033(6) -0.0013(6) -0.0033(6)
C10 0.0301(9) 0.0111(7) 0.0302(9) 0.0036(6) -0.0042(7) -0.0051(7)
C11 0.0268(9) 0.0187(8) 0.0195(8) 0.0047(6) -0.0011(7) -0.0098(7)
C12 0.0172(7) 0.0149(7) 0.0147(7) 0.0005(5) -0.0045(6) -0.0077(6)
C13 0.0205(8) 0.0176(7) 0.0142(7) 0.0007(6) -0.0007(6) -0.0094(6)
C14 0.0347(10) 0.0289(9) 0.0153(8) -0.0004(7) -0.0007(7) -0.0150(8)
C15 0.0223(8) 0.0236(8) 0.0230(8) 0.0024(6) 0.0013(7) -0.0114(7)
C16 0.0155(7) 0.0137(7) 0.0178(7) -0.0031(6) 0.0015(6) -0.0030(6)
C17 0.0263(9) 0.0275(9) 0.0179(8) -0.0058(7) -0.0002(7) -0.0096(7)
C18 0.0198(8) 0.0267(9) 0.0260(9) -0.0056(7) 0.0046(7) -0.0035(7)
C19 0.0153(7) 0.0136(7) 0.0121(7) -0.0004(5) -0.0036(5) -0.0053(6)
C20 0.0147(7) 0.0128(7) 0.0168(7) -0.0001(5) 0.0004(6) -0.0050(6)
C21 0.0206(8) 0.0175(7) 0.0178(8) 0.0002(6) -0.0023(6) -0.0069(6)
C22 0.0211(8) 0.0179(8) 0.0228(8) 0.0055(6) -0.0026(6) -0.0044(6)
C23 0.0237(9) 0.0120(7) 0.0314(9) -0.0005(6) 0.0041(7) -0.0059(6)
C24 0.0237(8) 0.0205(8) 0.0259(9) -0.0072(7) 0.0015(7) -0.0110(7)
C25 0.0201(8) 0.0183(7) 0.0181(8) -0.0009(6) -0.0030(6) -0.0075(6)
C26 0.0251(8) 0.0160(7) 0.0198(8) -0.0010(6) 0.0086(6) -0.0086(6)
C27 0.0429(11) 0.0264(9) 0.0193(8) 0.0025(7) 0.0105(8) -0.0084(8)
C28 0.0276(9) 0.0199(8) 0.0282(9) -0.0007(7) 0.0136(7) -0.0085(7)
C29 0.0302(10) 0.0280(9) 0.0386(10) -0.0080(8) 0.0145(8) -0.0190(8)
C30 0.0122(7) 0.0159(7) 0.0192(7) -0.0014(6) -0.0008(6) -0.0032(6)
C31 0.0165(8) 0.0239(8) 0.0264(9) -0.0052(7) -0.0051(7) -0.0050(6)
C32 0.0165(8) 0.0268(9) 0.0315(9) 0.0034(7) 0.0033(7) -0.0076(7)
C33 0.0177(8) 0.0255(8) 0.0257(9) -0.0093(7) 0.0027(7) -0.0052(7)

loop_
_atom_type_symbol
_atom_type_description
_atom_type_scat_dispersion_real
_atom_type_scat_dispersion_imag
_atom_type_scat_source
C C 0.0033 0.0016 'International Tables Vol C Tables 4.2.6.8 and 6.1.1.4'
H H 0.0000 0.0000 'International Tables Vol C Tables 4.2.6.8 and 6.1.1.4'
N N 0.0061 0.0033 'International Tables Vol C Tables 4.2.6.8 and 6.1.1.4'
P P 0.1023 0.0942 'International Tables Vol C Tables 4.2.6.8 and 6.1.1.4'
Si Si 0.0817 0.0704 'International Tables Vol C Tables 4.2.6.8 and 6.1.1.4'

loop_
_geom_angle_atom_site_label_1
_geom_angle_atom_site_label_2
_geom_angle_atom_site_label_3
_geom_angle
_geom_angle_site_symmetry_1
_geom_angle_site_symmetry_3
_geom_angle_publ_flag
N1 P1 C1 102.96(10) . . ?
N1 P1 C4 108.11(8) . . ?
C4 P1 C1 103.51(9) . . ?
N1 Si1 N2 103.14(8) . . ?
N1 Si1 N3 106.04(8) . . ?
N1 Si1 C19 112.14(6) . . ?
N2 Si1 C19 34.13(6) . . ?
N3 Si1 N2 68.40(9) . . ?
N3 Si1 C19 34.77(6) . . ?
P1 N1 Si1 120.73(9) . . ?
C7 N1 P1 120.29(10) . . ?
C7 N1 Si1 117.25(9) . . ?
P1 C1 H1 105.0 . . ?
C2 C1 P1 119.73(14) . . ?
C2 C1 H1 105.0 . . ?
C2 C1 C3 110.84(15) . . ?
C3 C1 P1 109.92(15) . . ?
C3 C1 H1 105.0 . . ?
C19 N2 Si1 91.44(11) . . ?
C19 N2 C26 127.76(13) . . ?
C26 N2 Si1 139.83(10) . . ?
C1 C2 H2A 109.5 . . ?
C1 C2 H2B 109.5 . . ?
C1 C2 H2C 109.5 . . ?
H2A C2 H2B 109.5 . . ?
H2A C2 H2C 109.5 . . ?
H2B C2 H2C 109.5 . . ?
C19 N3 Si1 91.28(11) . . ?
C19 N3 C30 125.52(12) . . ?
C30 N3 Si1 128.76(10) . . ?
C1 C3 H3A 109.5 . . ?
C1 C3 H3B 109.5 . . ?
C1 C3 H3C 109.5 . . ?
H3A C3 H3B 109.5 . . ?
H3A C3 H3C 109.5 . . ?
H3B C3 H3C 109.5 . . ?
P1 C4 H4 109.9 . . ?
C5 C4 P1 109.00(11) . . ?
C5 C4 H4 109.9 . . ?
C5 C4 C6 108.43(15) . . ?
C6 C4 P1 109.63(12) . . ?
C6 C4 H4 109.9 . . ?
C4 C5 H5A 109.5 . . ?
C4 C5 H5B 109.5 . . ?
C4 C5 H5C 109.5 . . ?
H5A C5 H5B 109.5 . . ?
H5A C5 H5C 109.5 . . ?
H5B C5 H5C 109.5 . . ?
C4 C6 H6A 109.5 . . ?
C4 C6 H6B 109.5 . . ?
C4 C6 H6C 109.5 . . ?
H6A C6 H6B 109.5 . . ?
H6A C6 H6C 109.5 . . ?
H6B C6 H6C 109.5 . . ?
C8 C7 N1 120.34(14) . . ?
C12 C7 N1 121.15(13) . . ?
C12 C7 C8 118.50(14) . . ?
C7 C8 C16 122.89(14) . . ?
C9 C8 C7 119.37(15) . . ?
C9 C8 C16 117.69(13) . . ?
C8 C9 H9 119.1 . . ?
C10 C9 C8 121.84(15) . . ?
C10 C9 H9 119.1 . . ?
C9 C10 H10 120.5 . . ?
C9 C10 C11 118.93(15) . . ?
C11 C10 H10 120.5 . . ?
C10 C11 H11 119.2 . . ?
C10 C11 C12 121.63(16) . . ?
C12 C11 H11 119.2 . . ?
C7 C12 C13 123.29(14) . . ?
C11 C12 C7 119.36(14) . . ?
C11 C12 C13 117.22(14) . . ?
C12 C13 H13 108.5 . . ?
C12 C13 C14 113.34(14) . . ?
C12 C13 C15 109.41(13) . . ?
C14 C13 H13 108.5 . . ?
C14 C13 C15 108.62(13) . . ?
C15 C13 H13 108.5 . . ?
C13 C14 H14A 109.5 . . ?
C13 C14 H14B 109.5 . . ?
C13 C14 H14C 109.5 . . ?
H14A C14 H14B 109.5 . . ?
H14A C14 H14C 109.5 . . ?
H14B C14 H14C 109.5 . . ?
C13 C15 H15A 109.5 . . ?
C13 C15 H15B 109.5 . . ?
C13 C15 H15C 109.5 . . ?
H15A C15 H15B 109.5 . . ?
H15A C15 H15C 109.5 . . ?
H15B C15 H15C 109.5 . . ?
C8 C16 H16 107.4 . . ?
C8 C16 C17 110.36(14) . . ?
C8 C16 C18 114.51(13) . . ?
C17 C16 H16 107.4 . . ?
C17 C16 C18 109.37(14) . . ?
C18 C16 H16 107.4 . . ?
C16 C17 H17A 109.5 . . ?
C16 C17 H17B 109.5 . . ?
C16 C17 H17C 109.5 . . ?
H17A C17 H17B 109.5 . . ?
H17A C17 H17C 109.5 . . ?
H17B C17 H17C 109.5 . . ?
C16 C18 H18A 109.5 . . ?
C16 C18 H18B 109.5 . . ?
C16 C18 H18C 109.5 . . ?
H18A C18 H18B 109.5 . . ?
H18A C18 H18C 109.5 . . ?
H18B C18 H18C 109.5 . . ?
N2 C19 Si1 54.43(8) . . ?
N2 C19 N3 107.36(14) . . ?
N2 C19 C20 127.23(14) . . ?
N3 C19 Si1 53.94(8) . . ?
N3 C19 C20 125.35(13) . . ?
C20 C19 Si1 173.02(10) . . ?
C21 C20 C19 123.35(13) . . ?
C21 C20 C25 119.24(15) . . ?
C25 C20 C19 117.41(14) . . ?
C20 C21 H21 119.9 . . ?
C20 C21 C22 120.10(15) . . ?
C22 C21 H21 119.9 . . ?
C21 C22 H22 119.8 . . ?
C23 C22 C21 120.32(15) . . ?
C23 C22 H22 119.8 . . ?
C22 C23 H23 120.1 . . ?
C24 C23 C22 119.79(15) . . ?
C24 C23 H23 120.1 . . ?
C23 C24 H24 119.9 . . ?
C23 C24 C25 120.19(15) . . ?
C25 C24 H24 119.9 . . ?
C20 C25 H25 119.8 . . ?
C24 C25 C20 120.35(15) . . ?
C24 C25 H25 119.8 . . ?
N2 C26 C27 110.61(15) . . ?
N2 C26 C28 107.18(13) . . ?
N2 C26 C29 111.44(14) . . ?
C27 C26 C29 110.65(15) . . ?
C28 C26 C27 108.11(14) . . ?
C28 C26 C29 108.71(16) . . ?
C26 C27 H27A 109.5 . . ?
C26 C27 H27B 109.5 . . ?
C26 C27 H27C 109.5 . . ?
H27A C27 H27B 109.5 . . ?
H27A C27 H27C 109.5 . . ?
H27B C27 H27C 109.5 . . ?
C26 C28 H28A 109.5 . . ?
C26 C28 H28B 109.5 . . ?
C26 C28 H28C 109.5 . . ?
H28A C28 H28B 109.5 . . ?
H28A C28 H28C 109.5 . . ?
H28B C28 H28C 109.5 . . ?
C26 C29 H29A 109.5 . . ?
C26 C29 H29B 109.5 . . ?
C26 C29 H29C 109.5 . . ?
H29A C29 H29B 109.5 . . ?
H29A C29 H29C 109.5 . . ?
H29B C29 H29C 109.5 . . ?
N3 C30 C31 110.12(14) . . ?
N3 C30 C32 105.84(12) . . ?
N3 C30 C33 113.04(12) . . ?
C32 C30 C31 108.39(14) . . ?
C32 C30 C33 108.95(15) . . ?
C33 C30 C31 110.31(13) . . ?
C30 C31 H31A 109.5 . . ?
C30 C31 H31B 109.5 . . ?
C30 C31 H31C 109.5 . . ?
H31A C31 H31B 109.5 . . ?
H31A C31 H31C 109.5 . . ?
H31B C31 H31C 109.5 . . ?
C30 C32 H32A 109.5 . . ?
C30 C32 H32B 109.5 . . ?
C30 C32 H32C 109.5 . . ?
H32A C32 H32B 109.5 . . ?
H32A C32 H32C 109.5 . . ?
H32B C32 H32C 109.5 . . ?
C30 C33 H33A 109.5 . . ?
C30 C33 H33B 109.5 . . ?
C30 C33 H33C 109.5 . . ?
H33A C33 H33B 109.5 . . ?
H33A C33 H33C 109.5 . . ?
H33B C33 H33C 109.5 . . ?

loop_
_geom_bond_atom_site_label_1
_geom_bond_atom_site_label_2
_geom_bond_distance
_geom_bond_site_symmetry_2
_geom_bond_publ_flag
P1 N1 1.7470(16) . ?
P1 C1 1.869(2) . ?
P1 C4 1.854(2) . ?
Si1 N1 1.7944(18) . ?
Si1 N2 1.9240(19) . ?
Si1 N3 1.9121(19) . ?
Si1 C19 2.365(3) . ?
N1 C7 1.463(2) . ?
C1 H1 1.0000 . ?
C1 C2 1.528(3) . ?
C1 C3 1.541(3) . ?
N2 C19 1.327(2) . ?
N2 C26 1.487(2) . ?
C2 H2A 0.9800 . ?
C2 H2B 0.9800 . ?
C2 H2C 0.9800 . ?
N3 C19 1.349(2) . ?
N3 C30 1.488(2) . ?
C3 H3A 0.9800 . ?
C3 H3B 0.9800 . ?
C3 H3C 0.9800 . ?
C4 H4 1.0000 . ?
C4 C5 1.535(3) . ?
C4 C6 1.536(2) . ?
C5 H5A 0.9800 . ?
C5 H5B 0.9800 . ?
C5 H5C 0.9800 . ?
C6 H6A 0.9800 . ?
C6 H6B 0.9800 . ?
C6 H6C 0.9800 . ?
C7 C8 1.420(2) . ?
C7 C12 1.416(2) . ?
C8 C9 1.398(2) . ?
C8 C16 1.516(2) . ?
C9 H9 0.9500 . ?
C9 C10 1.377(3) . ?
C10 H10 0.9500 . ?
C10 C11 1.383(2) . ?
C11 H11 0.9500 . ?
C11 C12 1.402(2) . ?
C12 C13 1.517(2) . ?
C13 H13 1.0000 . ?
C13 C14 1.532(3) . ?
C13 C15 1.534(3) . ?
C14 H14A 0.9800 . ?
C14 H14B 0.9800 . ?
C14 H14C 0.9800 . ?
C15 H15A 0.9800 . ?
C15 H15B 0.9800 . ?
C15 H15C 0.9800 . ?
C16 H16 1.0000 . ?
C16 C17 1.528(2) . ?
C16 C18 1.534(2) . ?
C17 H17A 0.9800 . ?
C17 H17B 0.9800 . ?
C17 H17C 0.9800 . ?
C18 H18A 0.9800 . ?
C18 H18B 0.9800 . ?
C18 H18C 0.9800 . ?
C19 C20 1.497(2) . ?
C20 C21 1.388(2) . ?
C20 C25 1.395(2) . ?
C21 H21 0.9500 . ?
C21 C22 1.392(3) . ?
C22 H22 0.9500 . ?
C22 C23 1.384(2) . ?
C23 H23 0.9500 . ?
C23 C24 1.383(2) . ?
C24 H24 0.9500 . ?
C24 C25 1.387(3) . ?
C25 H25 0.9500 . ?
C26 C27 1.528(3) . ?
C26 C28 1.528(2) . ?
C26 C29 1.535(2) . ?
C27 H27A 0.9800 . ?
C27 H27B 0.9800 . ?
C27 H27C 0.9800 . ?
C28 H28A 0.9800 . ?
C28 H28B 0.9800 . ?
C28 H28C 0.9800 . ?
C29 H29A 0.9800 . ?
C29 H29B 0.9800 . ?
C29 H29C 0.9800 . ?
C30 C31 1.534(2) . ?
C30 C32 1.527(2) . ?
C30 C33 1.529(2) . ?
C31 H31A 0.9800 . ?
C31 H31B 0.9800 . ?
C31 H31C 0.9800 . ?
C32 H32A 0.9800 . ?
C32 H32B 0.9800 . ?
C32 H32C 0.9800 . ?
C33 H33A 0.9800 . ?
C33 H33B 0.9800 . ?
C33 H33C 0.9800 . ?
